data_4328895
loop_
_publ_author_name
'Christine Doffek'
'Nicola Alzakhem'
'Mariusz Molon'
'Michael Seitz'

_publ_section_title
;
 Rigid, Perdeuterated Lanthanoid Cryptates: Extraordinarily Bright Near-IR
 Luminophores.
;
_journal_name_full 'Inorganic Chemistry'
_journal_page_first 4539
_journal_page_last 4545
_journal_paper_doi 10.1021/ic202376k
_journal_volume 51
_journal_year 2012
_chemical_formula_moiety 'C36 H30 Cl Lu N8 O2, 2(Cl), C H4 O, C4 H10 O'
_chemical_formula_sum 'C41 H44 Cl3 Lu N8 O4'
_chemical_formula_weight 994.16
_chemical_name_systematic
;
 ?
;
_space_group_IT_number 148
_symmetry_cell_setting trigonal
_symmetry_space_group_name_Hall '-R 3'
_symmetry_space_group_name_H-M 'R -3 :H'
_atom_sites_solution_hydrogens geom
_atom_sites_solution_primary direct
_atom_sites_solution_secondary difmap
_audit_creation_method SHELXL-97
_cell_angle_alpha 90.00
_cell_angle_beta 90.00
_cell_angle_gamma 120.00
_cell_formula_units_Z 18
_cell_length_a 37.0817(8)
_cell_length_b 37.0817(8)
_cell_length_c 16.1486(5)
_cell_measurement_reflns_used 200
_cell_measurement_temperature 107.5
_cell_measurement_theta_max 25.05
_cell_measurement_theta_min 2.91
_cell_volume 19230.2(8)
_computing_cell_refinement 'CrysAlis RED 171_33_34d, Oxford Diffraction'
_computing_data_collection 'CrysAlis CCD 171_33_34d, Oxford Diffraction'
_computing_data_reduction 'CrysAlis RED 171_33_34d, Oxford Diffraction'
_computing_structure_refinement 'SHELXL-97 (Sheldrick, 1997)'
_computing_structure_solution 'SHELXS-97 (Sheldrick, 1990)'
_diffrn_ambient_temperature 107.5
_diffrn_measured_fraction_theta_full 0.998
_diffrn_measured_fraction_theta_max 0.998
_diffrn_measurement_device_type 'Xcalibur^TM^2, Oxford Diffraction'
_diffrn_measurement_method '\w scans'
_diffrn_radiation_monochromator graphite
_diffrn_radiation_source 'fine-focus sealed tube'
_diffrn_radiation_type MoK\a
_diffrn_radiation_wavelength 0.71073
_diffrn_reflns_av_R_equivalents 0.0449
_diffrn_reflns_av_sigmaI/netI 0.0487
_diffrn_reflns_limit_h_max 44
_diffrn_reflns_limit_h_min -39
_diffrn_reflns_limit_k_max 32
_diffrn_reflns_limit_k_min -44
_diffrn_reflns_limit_l_max 19
_diffrn_reflns_limit_l_min -19
_diffrn_reflns_number 27369
_diffrn_reflns_theta_full 25.05
_diffrn_reflns_theta_max 25.05
_diffrn_reflns_theta_min 2.91
_exptl_absorpt_coefficient_mu 2.548
_exptl_absorpt_correction_T_max 0.785
_exptl_absorpt_correction_T_min 0.541
_exptl_absorpt_correction_type multi-scan
_exptl_absorpt_process_details abspack
_exptl_crystal_colour colorless
_exptl_crystal_density_diffrn 1.545
_exptl_crystal_description needle
_exptl_crystal_F_000 9000
_exptl_crystal_size_max 0.41
_exptl_crystal_size_mid 0.16
_exptl_crystal_size_min 0.13
_platon_squeeze_details
; 
 The unit cell contains voids with highly disordered solvent molecules. 
 The residual electron density, as well as the volume, suggest the 
 presence of one methanol and one diethylether molecule per formula unit.  
 These solvents have been treated as diffuse contribution to the scattering 
 without the assignent of precise positional parameters by the SQUEEZE 
 routine of PLATON 
;
_refine_diff_density_max 3.636
_refine_diff_density_min -1.560
_refine_diff_density_rms 0.200
_refine_ls_extinction_method none
_refine_ls_goodness_of_fit_ref 1.082
_refine_ls_hydrogen_treatment constr
_refine_ls_matrix_type full
_refine_ls_number_parameters 451
_refine_ls_number_reflns 7564
_refine_ls_number_restraints 0
_refine_ls_restrained_S_all 1.082
_refine_ls_R_factor_all 0.0755
_refine_ls_R_factor_gt 0.0601
_refine_ls_shift/su_max 0.001
_refine_ls_shift/su_mean 0.000
_refine_ls_structure_factor_coef Fsqd
_refine_ls_weighting_details 'calc w=1/[\s^2^(Fo^2^)+(0.1188P)^2^+169.7072P] where P=(Fo^2^+2Fc^2^)/3'
_refine_ls_weighting_scheme calc
_refine_ls_wR_factor_gt 0.1798
_refine_ls_wR_factor_ref 0.1900
_reflns_number_gt 5875
_reflns_number_total 7564
_reflns_threshold_expression >2\s(I)
_cod_data_source_file ic202376k_si_002.cif
_cod_data_source_block bpy3o2-lu
_cod_original_sg_symbol_H-M 'R -3'
_cod_database_code 4328895

loop_
_symmetry_equiv_pos_as_xyz
'x, y, z'
'-y, x-y, z'
'-x+y, -x, z'
'x+2/3, y+1/3, z+1/3'
'-y+2/3, x-y+1/3, z+1/3'
'-x+y+2/3, -x+1/3, z+1/3'
'x+1/3, y+2/3, z+2/3'
'-y+1/3, x-y+2/3, z+2/3'
'-x+y+1/3, -x+2/3, z+2/3'
'-x, -y, -z'
'y, -x+y, -z'
'x-y, x, -z'
'-x+2/3, -y+1/3, -z+1/3'
'y+2/3, -x+y+1/3, -z+1/3'
'x-y+2/3, x+1/3, -z+1/3'
'-x+1/3, -y+2/3, -z+2/3'
'y+1/3, -x+y+2/3, -z+2/3'
'x-y+1/3, x+2/3, -z+2/3'

loop_
_atom_site_label
_atom_site_type_symbol
_atom_site_fract_x
_atom_site_fract_y
_atom_site_fract_z
_atom_site_U_iso_or_equiv
_atom_site_adp_type
_atom_site_occupancy
_atom_site_symmetry_multiplicity
_atom_site_calc_flag
_atom_site_refinement_flags
Lu1 Lu 0.420789(11) 0.108069(10) 0.23016(2) 0.02936(17) Uani 1 1 d .
N2 N 0.3999(2) 0.1619(2) 0.2717(4) 0.0301(15) Uani 1 1 d .
N1 N 0.4250(2) 0.15946(19) 0.1183(4) 0.0292(15) Uani 1 1 d .
C7 C 0.3952(2) 0.1856(2) 0.2121(5) 0.0304(18) Uani 1 1 d .
C11 C 0.3882(3) 0.1633(3) 0.3487(6) 0.0358(19) Uani 1 1 d .
C6 C 0.4084(2) 0.1834(2) 0.1280(5) 0.0322(19) Uani 1 1 d .
C2 C 0.4361(3) 0.1540(3) 0.0428(5) 0.037(2) Uani 1 1 d .
C5 C 0.4036(3) 0.2040(3) 0.0612(6) 0.045(2) Uani 1 1 d .
H5 H 0.3922 0.2210 0.0690 0.054 Uiso 1 1 calc R
C3 C 0.4330(3) 0.1741(3) -0.0267(6) 0.048(2) Uani 1 1 d .
H3 H 0.4422 0.1709 -0.0781 0.058 Uiso 1 1 calc R
N4 N 0.3661(3) 0.0360(2) 0.2765(4) 0.0403(18) Uani 1 1 d .
C8 C 0.3769(2) 0.2096(2) 0.2324(6) 0.0321(18) Uani 1 1 d .
H8 H 0.3735 0.2253 0.1917 0.039 Uiso 1 1 calc R
C9 C 0.3641(3) 0.2100(2) 0.3106(6) 0.039(2) Uani 1 1 d .
H9 H 0.3515 0.2255 0.3236 0.046 Uiso 1 1 calc R
C12 C 0.3955(3) 0.1391(3) 0.4121(5) 0.040(2) Uani 1 1 d .
H12A H 0.3771 0.1340 0.4589 0.048 Uiso 1 1 calc R
H12B H 0.4240 0.1549 0.4317 0.048 Uiso 1 1 calc R
C1 C 0.4525(3) 0.1243(3) 0.0370(6) 0.044(2) Uani 1 1 d .
H1A H 0.4700 0.1307 -0.0116 0.053 Uiso 1 1 calc R
H1B H 0.4294 0.0961 0.0315 0.053 Uiso 1 1 calc R
C10 C 0.3701(3) 0.1869(3) 0.3714(6) 0.037(2) Uani 1 1 d .
H10 H 0.3622 0.1872 0.4260 0.044 Uiso 1 1 calc R
C23 C 0.3339(3) 0.0320(3) 0.3232(6) 0.044(2) Uani 1 1 d .
C19 C 0.3615(3) 0.0014(3) 0.2404(5) 0.039(2) Uani 1 1 d .
C4 C 0.4155(3) 0.1992(3) -0.0167(6) 0.051(3) Uani 1 1 d .
H4 H 0.4120 0.2127 -0.0619 0.061 Uiso 1 1 calc R
C22 C 0.2988(4) -0.0052(3) 0.3359(6) 0.059(3) Uani 1 1 d .
H22 H 0.2780 -0.0071 0.3709 0.070 Uiso 1 1 calc R
N3 N 0.4259(3) 0.0483(2) 0.1703(4) 0.0399(18) Uani 1 1 d .
C24 C 0.3422(3) 0.0723(3) 0.3613(5) 0.040(2) Uani 1 1 d .
H24A H 0.3332 0.0867 0.3240 0.049 Uiso 1 1 calc R
H24B H 0.3268 0.0669 0.4127 0.049 Uiso 1 1 calc R
C18 C 0.3961(3) 0.0068(3) 0.1912(6) 0.048(3) Uani 1 1 d .
C17 C 0.4029(4) -0.0253(3) 0.1683(6) 0.053(3) Uani 1 1 d .
H17 H 0.3838 -0.0523 0.1850 0.064 Uiso 1 1 calc R
C21 C 0.2944(4) -0.0397(4) 0.2971(7) 0.067(4) Uani 1 1 d .
H21 H 0.2700 -0.0650 0.3040 0.080 Uiso 1 1 calc R
C20 C 0.3250(4) -0.0377(3) 0.2486(6) 0.053(3) Uani 1 1 d .
H20 H 0.3221 -0.0612 0.2217 0.064 Uiso 1 1 calc R
C14 C 0.4584(3) 0.0539(3) 0.1253(6) 0.042(2) Uani 1 1 d .
C13 C 0.4919(3) 0.0979(3) 0.1050(7) 0.052(3) Uani 1 1 d .
H13A H 0.5154 0.1060 0.1417 0.063 Uiso 1 1 calc R
H13B H 0.5014 0.0988 0.0487 0.063 Uiso 1 1 calc R
O2 O 0.4569(2) 0.09193(19) 0.3248(4) 0.0396(15) Uani 1 1 d .
O1 O 0.48407(17) 0.16594(17) 0.2693(4) 0.0336(13) Uani 1 1 d .
N8 N 0.3877(3) 0.0987(2) 0.3777(5) 0.0392(18) Uani 1 1 d .
N6 N 0.4707(3) 0.1120(2) 0.3963(5) 0.0415(19) Uani 1 1 d .
N7 N 0.4772(2) 0.1276(3) 0.1133(5) 0.0420(18) Uani 1 1 d .
N5 N 0.5199(2) 0.1659(2) 0.2641(5) 0.0437(19) Uani 1 1 d .
C35 C 0.4437(3) 0.1010(3) 0.4619(6) 0.049(3) Uani 1 1 d .
C25 C 0.5134(3) 0.1711(3) 0.1168(6) 0.046(2) Uani 1 1 d .
H25A H 0.5297 0.1774 0.0664 0.055 Uiso 1 1 calc R
H25B H 0.5035 0.1908 0.1222 0.055 Uiso 1 1 calc R
C36 C 0.3990(3) 0.0764(3) 0.4404(6) 0.048(2) Uani 1 1 d .
H36A H 0.3824 0.0715 0.4899 0.057 Uiso 1 1 calc R
H36B H 0.3929 0.0495 0.4184 0.057 Uiso 1 1 calc R
C26 C 0.5395(3) 0.1743(3) 0.1896(7) 0.054(3) Uani 1 1 d .
C34 C 0.4574(4) 0.1150(4) 0.5408(7) 0.064(3) Uani 1 1 d .
H34 H 0.4389 0.1073 0.5849 0.077 Uiso 1 1 calc R
C27 C 0.5791(4) 0.1814(4) 0.1853(9) 0.071(3) Uani 1 1 d .
H27 H 0.5937 0.1889 0.1357 0.085 Uiso 1 1 calc R
C30 C 0.5359(3) 0.1563(3) 0.3318(8) 0.058(3) Uani 1 1 d .
C29 C 0.5756(3) 0.1626(3) 0.3287(8) 0.058(3) Uani 1 1 d .
H29 H 0.5870 0.1569 0.3747 0.070 Uiso 1 1 calc R
C31 C 0.5111(3) 0.1416(3) 0.4062(6) 0.048(2) Uani 1 1 d .
C15 C 0.4648(4) 0.0210(4) 0.0987(7) 0.056(3) Uani 1 1 d .
H15 H 0.4875 0.0263 0.0660 0.067 Uiso 1 1 calc R
C16 C 0.4360(4) -0.0192(3) 0.1226(7) 0.060(3) Uani 1 1 d .
H16 H 0.4395 -0.0415 0.1076 0.073 Uiso 1 1 calc R
C32 C 0.5270(4) 0.1558(4) 0.4868(8) 0.065(4) Uani 1 1 d .
H32 H 0.5551 0.1745 0.4952 0.078 Uiso 1 1 calc R
C33 C 0.4995(5) 0.1410(4) 0.5523(7) 0.067(3) Uani 1 1 d .
H33 H 0.5097 0.1488 0.6059 0.081 Uiso 1 1 calc R
C28 C 0.5975(4) 0.1768(4) 0.2599(9) 0.066(3) Uani 1 1 d .
H28 H 0.6254 0.1840 0.2597 0.079 Uiso 1 1 calc R
Cl2 Cl 0.23149(5) -0.14532(5) 0.21107(9) 0.0163(3) Uani 1 1 d .
Cl1 Cl 0.35170(6) 0.07770(6) 0.13764(13) 0.0348(5) Uani 1 1 d .
Cl3 Cl 0.42030(16) 0.17177(12) 0.6203(2) 0.0946(12) Uani 1 1 d .

loop_
_atom_site_aniso_label
_atom_site_aniso_U_11
_atom_site_aniso_U_22
_atom_site_aniso_U_33
_atom_site_aniso_U_23
_atom_site_aniso_U_13
_atom_site_aniso_U_12
Lu1 0.0350(2) 0.0248(2) 0.0343(2) -0.00547(13) -0.01089(14) 0.01945(17)
N2 0.032(4) 0.029(4) 0.033(4) -0.002(3) -0.008(3) 0.018(3)
N1 0.030(4) 0.018(3) 0.037(4) 0.000(3) -0.005(3) 0.010(3)
C7 0.026(4) 0.018(4) 0.047(5) -0.008(3) -0.012(4) 0.011(3)
C11 0.034(5) 0.026(4) 0.047(5) -0.005(4) -0.011(4) 0.014(4)
C6 0.024(4) 0.014(4) 0.046(5) 0.004(3) -0.013(4) 0.000(3)
C2 0.043(5) 0.025(4) 0.037(4) -0.004(4) -0.005(4) 0.013(4)
C5 0.043(5) 0.031(5) 0.060(6) 0.004(4) -0.011(5) 0.018(4)
C3 0.039(5) 0.053(6) 0.042(5) -0.005(5) -0.015(4) 0.015(5)
N4 0.055(5) 0.033(4) 0.035(4) -0.001(3) -0.018(4) 0.025(4)
C8 0.025(4) 0.020(4) 0.050(5) 0.003(4) -0.006(4) 0.011(3)
C9 0.026(4) 0.018(4) 0.072(6) -0.006(4) -0.003(4) 0.012(4)
C12 0.050(6) 0.047(5) 0.034(4) -0.009(4) -0.013(4) 0.032(5)
C1 0.046(6) 0.049(6) 0.041(5) -0.012(4) -0.005(4) 0.027(5)
C10 0.035(5) 0.032(5) 0.045(5) -0.008(4) -0.005(4) 0.018(4)
C23 0.053(6) 0.040(5) 0.038(5) 0.012(4) -0.003(4) 0.023(5)
C19 0.053(6) 0.035(5) 0.034(4) 0.003(4) -0.013(4) 0.026(5)
C4 0.056(6) 0.036(5) 0.048(6) 0.005(4) -0.020(5) 0.013(5)
C22 0.080(8) 0.038(6) 0.039(5) 0.019(5) 0.003(5) 0.016(5)
N3 0.056(5) 0.041(4) 0.037(4) -0.008(3) -0.015(4) 0.034(4)
C24 0.052(6) 0.043(5) 0.033(4) 0.003(4) -0.002(4) 0.029(5)
C18 0.076(7) 0.026(5) 0.043(5) -0.015(4) -0.039(5) 0.025(5)
C17 0.078(8) 0.038(6) 0.051(6) -0.012(5) -0.031(6) 0.035(6)
C21 0.076(8) 0.043(6) 0.047(6) 0.015(5) -0.006(6) 0.003(6)
C20 0.077(8) 0.028(5) 0.045(5) 0.008(4) -0.018(6) 0.019(5)
C14 0.048(6) 0.047(6) 0.040(5) -0.017(4) -0.022(4) 0.030(5)
C13 0.053(6) 0.058(7) 0.059(6) -0.009(5) -0.006(5) 0.037(6)
O2 0.055(4) 0.039(3) 0.042(3) -0.014(3) -0.025(3) 0.036(3)
O1 0.031(3) 0.029(3) 0.049(3) -0.011(3) -0.016(3) 0.021(3)
N8 0.057(5) 0.027(4) 0.041(4) -0.003(3) -0.014(4) 0.027(4)
N6 0.060(5) 0.037(4) 0.045(4) -0.014(3) -0.025(4) 0.038(4)
N7 0.041(4) 0.048(5) 0.046(4) -0.013(4) -0.008(4) 0.029(4)
N5 0.043(5) 0.041(5) 0.052(5) -0.011(4) -0.016(4) 0.024(4)
C35 0.070(7) 0.047(6) 0.047(5) -0.009(5) -0.021(5) 0.043(6)
C25 0.038(5) 0.043(5) 0.062(6) 0.000(5) 0.004(5) 0.024(5)
C36 0.068(7) 0.047(6) 0.037(5) -0.001(4) -0.013(5) 0.036(5)
C26 0.044(6) 0.047(6) 0.083(8) -0.025(5) -0.023(6) 0.032(5)
C34 0.104(10) 0.055(7) 0.048(6) -0.016(5) -0.039(6) 0.052(7)
C27 0.057(7) 0.084(9) 0.087(9) -0.014(7) -0.003(6) 0.046(7)
C30 0.055(6) 0.042(6) 0.089(8) -0.023(6) -0.049(6) 0.034(5)
C29 0.047(6) 0.051(7) 0.087(8) -0.018(6) -0.023(6) 0.032(6)
C31 0.068(7) 0.043(6) 0.049(6) -0.013(5) -0.025(5) 0.040(6)
C15 0.061(7) 0.075(8) 0.056(6) -0.032(6) -0.031(5) 0.052(7)
C16 0.086(9) 0.041(6) 0.070(7) -0.024(5) -0.040(7) 0.044(6)
C32 0.080(8) 0.052(7) 0.086(9) -0.035(6) -0.062(8) 0.050(6)
C33 0.107(11) 0.069(8) 0.049(6) -0.012(6) -0.030(7) 0.061(8)
C28 0.042(6) 0.076(8) 0.094(9) -0.024(7) -0.031(7) 0.041(6)
Cl2 0.0174(8) 0.0076(7) 0.0137(7) -0.0040(6) -0.0076(6) -0.0014(6)
Cl1 0.0335(11) 0.0234(10) 0.0451(11) 0.0015(8) -0.0135(9) 0.0124(8)
Cl3 0.162(4) 0.084(2) 0.068(2) 0.0028(18) 0.003(2) 0.084(3)

loop_
_atom_type_symbol
_atom_type_description
_atom_type_scat_dispersion_real
_atom_type_scat_dispersion_imag
_atom_type_scat_source
C C 0.0033 0.0016 'International Tables Vol C Tables 4.2.6.8 and 6.1.1.4'
H H 0.0000 0.0000 'International Tables Vol C Tables 4.2.6.8 and 6.1.1.4'
N N 0.0061 0.0033 'International Tables Vol C Tables 4.2.6.8 and 6.1.1.4'
O O 0.0106 0.0060 'International Tables Vol C Tables 4.2.6.8 and 6.1.1.4'
Cl Cl 0.1484 0.1585 'International Tables Vol C Tables 4.2.6.8 and 6.1.1.4'
Lu Lu -0.4720 5.8584 'International Tables Vol C Tables 4.2.6.8 and 6.1.1.4'

loop_
_geom_angle_atom_site_label_1
_geom_angle_atom_site_label_2
_geom_angle_atom_site_label_3
_geom_angle
O2 Lu1 O1 67.1(2)
O2 Lu1 N3 73.4(2)
O1 Lu1 N3 115.5(2)
O2 Lu1 N4 78.0(2)
O1 Lu1 N4 142.7(2)
N3 Lu1 N4 63.6(3)
O2 Lu1 N2 118.1(2)
O1 Lu1 N2 76.7(2)
N3 Lu1 N2 166.7(2)
N4 Lu1 N2 110.5(2)
O2 Lu1 N1 146.3(2)
O1 Lu1 N1 81.3(2)
N3 Lu1 N1 112.4(2)
N4 Lu1 N1 135.2(2)
N2 Lu1 N1 62.4(2)
O2 Lu1 N8 69.9(2)
O1 Lu1 N8 93.7(2)
N3 Lu1 N8 118.0(2)
N4 Lu1 N8 61.1(2)
N2 Lu1 N8 64.0(2)
N1 Lu1 N8 125.9(2)
O2 Lu1 N7 93.5(2)
O1 Lu1 N7 69.3(2)
N3 Lu1 N7 64.3(3)
N4 Lu1 N7 127.5(2)
N2 Lu1 N7 118.8(2)
N1 Lu1 N7 63.2(2)
N8 Lu1 N7 160.3(2)
O2 Lu1 Cl1 145.10(16)
O1 Lu1 Cl1 147.74(14)
N3 Lu1 Cl1 83.84(17)
N4 Lu1 Cl1 68.16(16)
N2 Lu1 Cl1 82.83(15)
N1 Lu1 Cl1 67.08(15)
N8 Lu1 Cl1 99.54(17)
N7 Lu1 Cl1 100.20(17)
C11 N2 C7 119.0(7)
C11 N2 Lu1 120.5(5)
C7 N2 Lu1 119.9(5)
C6 N1 C2 119.8(7)
C6 N1 Lu1 122.6(5)
C2 N1 Lu1 115.9(5)
N2 C7 C8 119.9(8)
N2 C7 C6 117.5(7)
C8 C7 C6 122.6(8)
N2 C11 C10 122.8(8)
N2 C11 C12 117.7(7)
C10 C11 C12 119.5(8)
N1 C6 C5 120.7(9)
N1 C6 C7 115.7(7)
C5 C6 C7 123.6(8)
N1 C2 C3 122.8(9)
N1 C2 C1 115.9(7)
C3 C2 C1 121.3(9)
C4 C5 C6 120.4(9)
C4 C3 C2 117.6(10)
C19 N4 C23 116.9(8)
C19 N4 Lu1 122.3(6)
C23 N4 Lu1 118.5(6)
C9 C8 C7 120.8(8)
C8 C9 C10 119.1(8)
C11 C12 N8 110.6(7)
C2 C1 N7 110.1(7)
C9 C10 C11 118.4(8)
N4 C23 C22 122.6(10)
N4 C23 C24 112.8(8)
C22 C23 C24 124.6(10)
N4 C19 C20 122.7(10)
N4 C19 C18 115.4(8)
C20 C19 C18 121.9(9)
C5 C4 C3 118.7(9)
C23 C22 C21 119.4(12)
C14 N3 C18 117.0(8)
C14 N3 Lu1 122.2(6)
C18 N3 Lu1 120.4(6)
N8 C24 C23 109.2(8)
C17 C18 N3 119.6(11)
C17 C18 C19 124.1(10)
N3 C18 C19 116.2(8)
C16 C17 C18 122.7(11)
C20 C21 C22 121.0(11)
C21 C20 C19 117.3(10)
N3 C14 C15 123.8(10)
N3 C14 C13 118.5(8)
C15 C14 C13 117.6(9)
N7 C13 C14 112.4(8)
N6 O2 Lu1 122.9(4)
N5 O1 Lu1 121.7(5)
C12 N8 C24 108.2(7)
C12 N8 C36 109.8(7)
C24 N8 C36 107.2(7)
C12 N8 Lu1 111.4(5)
C24 N8 Lu1 103.1(5)
C36 N8 Lu1 116.6(6)
O2 N6 C31 121.2(8)
O2 N6 C35 119.0(8)
C31 N6 C35 119.8(8)
C13 N7 C25 110.2(7)
C13 N7 C1 107.9(7)
C25 N7 C1 107.4(7)
C13 N7 Lu1 113.8(6)
C25 N7 Lu1 115.4(5)
C1 N7 Lu1 101.3(5)
O1 N5 C26 118.4(7)
O1 N5 C30 120.8(9)
C26 N5 C30 120.8(9)
N6 C35 C34 121.8(11)
N6 C35 C36 115.3(8)
C34 C35 C36 122.6(11)
C26 C25 N7 108.3(8)
C35 C36 N8 110.8(8)
C27 C26 N5 119.5(11)
C27 C26 C25 124.9(11)
N5 C26 C25 115.4(9)
C35 C34 C33 117.7(12)
C26 C27 C28 117.9(12)
C29 C30 N5 119.6(12)
C29 C30 C31 121.5(10)
N5 C30 C31 118.8(9)
C28 C29 C30 119.5(11)
N6 C31 C32 119.8(11)
N6 C31 C30 116.5(8)
C32 C31 C30 123.7(11)
C16 C15 C14 118.1(11)
C17 C16 C15 118.7(10)
C33 C32 C31 118.0(11)
C34 C33 C32 121.9(10)
C29 C28 C27 121.1(11)

loop_
_geom_bond_atom_site_label_1
_geom_bond_atom_site_label_2
_geom_bond_distance
Lu1 O2 2.301(5)
Lu1 O1 2.340(5)
Lu1 N3 2.512(7)
Lu1 N4 2.527(8)
Lu1 N2 2.566(7)
Lu1 N1 2.574(6)
Lu1 N8 2.621(8)
Lu1 N7 2.636(8)
Lu1 Cl1 2.6794(19)
N2 C11 1.325(11)
N2 C7 1.373(10)
N1 C6 1.315(11)
N1 C2 1.335(11)
C7 C8 1.400(11)
C7 C6 1.459(12)
C11 C10 1.393(12)
C11 C12 1.474(12)
C6 C5 1.385(12)
C2 C3 1.384(13)
C2 C1 1.501(13)
C5 C4 1.373(15)
C3 C4 1.384(15)
N4 C19 1.343(11)
N4 C23 1.357(13)
C8 C9 1.352(13)
C9 C10 1.392(13)
C12 N8 1.484(11)
C1 N7 1.504(12)
C23 C22 1.357(14)
C23 C24 1.498(13)
C19 C20 1.411(14)
C19 C18 1.435(15)
C22 C21 1.359(17)
N3 C14 1.332(12)
N3 C18 1.414(12)
C24 N8 1.491(12)
C18 C17 1.384(14)
C17 C16 1.352(17)
C21 C20 1.349(17)
C14 C15 1.419(13)
C14 C13 1.512(14)
C13 N7 1.456(12)
O2 N6 1.329(9)
O1 N5 1.331(9)
N8 C36 1.494(11)
N6 C31 1.351(13)
N6 C35 1.372(13)
N7 C25 1.497(12)
N5 C26 1.359(14)
N5 C30 1.374(13)
C35 C34 1.374(13)
C35 C36 1.480(15)
C25 C26 1.488(14)
C26 C27 1.358(15)
C34 C33 1.377(18)
C27 C28 1.436(17)
C30 C29 1.370(15)
C30 C31 1.446(17)
C29 C28 1.322(17)
C31 C32 1.417(14)
C15 C16 1.385(16)
C32 C33 1.378(18)

loop_
_geom_torsion_atom_site_label_1
_geom_torsion_atom_site_label_2
_geom_torsion_atom_site_label_3
_geom_torsion_atom_site_label_4
_geom_torsion
O2 Lu1 N2 C11 -36.9(7)
O1 Lu1 N2 C11 -91.6(6)
N3 Lu1 N2 C11 111.2(11)
N4 Lu1 N2 C11 50.1(6)
N1 Lu1 N2 C11 -178.7(7)
N8 Lu1 N2 C11 9.2(6)
N7 Lu1 N2 C11 -148.8(6)
Cl1 Lu1 N2 C11 113.5(6)
O2 Lu1 N2 C7 151.9(5)
O1 Lu1 N2 C7 97.2(6)
N3 Lu1 N2 C7 -60.0(13)
N4 Lu1 N2 C7 -121.1(6)
N1 Lu1 N2 C7 10.1(5)
N8 Lu1 N2 C7 -162.0(6)
N7 Lu1 N2 C7 40.0(6)
Cl1 Lu1 N2 C7 -57.7(5)
O2 Lu1 N1 C6 -112.0(6)
O1 Lu1 N1 C6 -91.5(6)
N3 Lu1 N1 C6 154.4(6)
N4 Lu1 N1 C6 80.0(7)
N2 Lu1 N1 C6 -12.0(5)
N8 Lu1 N1 C6 -3.3(7)
N7 Lu1 N1 C6 -162.7(6)
Cl1 Lu1 N1 C6 81.9(6)
O2 Lu1 N1 C2 82.9(7)
O1 Lu1 N1 C2 103.4(6)
N3 Lu1 N1 C2 -10.6(7)
N4 Lu1 N1 C2 -85.1(7)
N2 Lu1 N1 C2 -177.1(7)
N8 Lu1 N1 C2 -168.3(6)
N7 Lu1 N1 C2 32.2(6)
Cl1 Lu1 N1 C2 -83.2(6)
C11 N2 C7 C8 -2.5(11)
Lu1 N2 C7 C8 168.8(6)
C11 N2 C7 C6 179.9(7)
Lu1 N2 C7 C6 -8.8(9)
C7 N2 C11 C10 2.2(12)
Lu1 N2 C11 C10 -169.1(6)
C7 N2 C11 C12 -177.0(7)
Lu1 N2 C11 C12 11.7(10)
C2 N1 C6 C5 -1.8(12)
Lu1 N1 C6 C5 -166.4(6)
C2 N1 C6 C7 176.9(7)
Lu1 N1 C6 C7 12.3(9)
N2 C7 C6 N1 -2.1(10)
C8 C7 C6 N1 -179.6(7)
N2 C7 C6 C5 176.5(7)
C8 C7 C6 C5 -1.0(12)
C6 N1 C2 C3 3.1(13)
Lu1 N1 C2 C3 168.6(7)
C6 N1 C2 C1 -176.7(7)
Lu1 N1 C2 C1 -11.2(10)
N1 C6 C5 C4 0.8(13)
C7 C6 C5 C4 -177.8(8)
N1 C2 C3 C4 -3.2(14)
C1 C2 C3 C4 176.6(9)
O2 Lu1 N4 C19 -87.4(6)
O1 Lu1 N4 C19 -108.2(6)
N3 Lu1 N4 C19 -10.1(6)
N2 Lu1 N4 C19 156.9(6)
N1 Lu1 N4 C19 85.8(7)
N8 Lu1 N4 C19 -160.9(7)
N7 Lu1 N4 C19 -2.2(7)
Cl1 Lu1 N4 C19 83.9(6)
O2 Lu1 N4 C23 110.2(6)
O1 Lu1 N4 C23 89.4(7)
N3 Lu1 N4 C23 -172.5(7)
N2 Lu1 N4 C23 -5.5(7)
N1 Lu1 N4 C23 -76.6(7)
N8 Lu1 N4 C23 36.7(6)
N7 Lu1 N4 C23 -164.6(6)
Cl1 Lu1 N4 C23 -78.5(6)
N2 C7 C8 C9 0.8(12)
C6 C7 C8 C9 178.3(8)
C7 C8 C9 C10 1.2(12)
N2 C11 C12 N8 -38.0(11)
C10 C11 C12 N8 142.8(8)
N1 C2 C1 N7 -35.6(11)
C3 C2 C1 N7 144.6(9)
C8 C9 C10 C11 -1.6(12)
N2 C11 C10 C9 -0.1(13)
C12 C11 C10 C9 179.1(8)
C19 N4 C23 C22 2.0(13)
Lu1 N4 C23 C22 165.3(7)
C19 N4 C23 C24 179.5(7)
Lu1 N4 C23 C24 -17.1(9)
C23 N4 C19 C20 0.9(12)
Lu1 N4 C19 C20 -161.8(6)
C23 N4 C19 C18 179.8(7)
Lu1 N4 C19 C18 17.1(10)
C6 C5 C4 C3 -0.9(14)
C2 C3 C4 C5 2.0(14)
N4 C23 C22 C21 -3.7(15)
C24 C23 C22 C21 179.1(9)
O2 Lu1 N3 C14 -86.9(6)
O1 Lu1 N3 C14 -33.0(7)
N4 Lu1 N3 C14 -171.4(7)
N2 Lu1 N3 C14 122.2(10)
N1 Lu1 N3 C14 57.8(7)
N8 Lu1 N3 C14 -142.5(6)
N7 Lu1 N3 C14 15.5(6)
Cl1 Lu1 N3 C14 119.9(6)
O2 Lu1 N3 C18 86.0(6)
O1 Lu1 N3 C18 139.8(6)
N4 Lu1 N3 C18 1.4(5)
N2 Lu1 N3 C18 -65.0(12)
N1 Lu1 N3 C18 -129.3(6)
N8 Lu1 N3 C18 30.3(7)
N7 Lu1 N3 C18 -171.7(7)
Cl1 Lu1 N3 C18 -67.2(6)
N4 C23 C24 N8 -31.0(10)
C22 C23 C24 N8 146.4(9)
C14 N3 C18 C17 3.2(11)
Lu1 N3 C18 C17 -170.0(6)
C14 N3 C18 C19 179.4(7)
Lu1 N3 C18 C19 6.2(9)
N4 C19 C18 C17 161.3(8)
C20 C19 C18 C17 -19.8(13)
N4 C19 C18 N3 -14.8(11)
C20 C19 C18 N3 164.2(8)
N3 C18 C17 C16 -3.4(14)
C19 C18 C17 C16 -179.3(9)
C23 C22 C21 C20 2.4(16)
C22 C21 C20 C19 0.3(15)
N4 C19 C20 C21 -2.0(13)
C18 C19 C20 C21 179.1(9)
C18 N3 C14 C15 -0.7(12)
Lu1 N3 C14 C15 172.4(6)
C18 N3 C14 C13 -177.3(8)
Lu1 N3 C14 C13 -4.2(11)
N3 C14 C13 N7 -19.9(12)
C15 C14 C13 N7 163.4(8)
O1 Lu1 O2 N6 53.0(6)
N3 Lu1 O2 N6 -179.3(7)
N4 Lu1 O2 N6 -113.5(7)
N2 Lu1 O2 N6 -6.6(7)
N1 Lu1 O2 N6 75.1(8)
N8 Lu1 O2 N6 -50.2(7)
N7 Lu1 O2 N6 118.8(7)
Cl1 Lu1 O2 N6 -127.7(6)
O2 Lu1 O1 N5 53.6(6)
N3 Lu1 O1 N5 -3.5(7)
N4 Lu1 O1 N5 75.7(7)
N2 Lu1 O1 N5 -177.8(6)
N1 Lu1 O1 N5 -114.2(6)
N8 Lu1 O1 N5 120.0(6)
N7 Lu1 O1 N5 -49.7(6)
Cl1 Lu1 O1 N5 -125.7(5)
C11 C12 N8 C24 -68.5(9)
C11 C12 N8 C36 174.8(8)
C11 C12 N8 Lu1 44.1(9)
C23 C24 N8 C12 177.7(7)
C23 C24 N8 C36 -63.9(9)
C23 C24 N8 Lu1 59.6(7)
O2 Lu1 N8 C12 109.7(6)
O1 Lu1 N8 C12 45.7(6)
N3 Lu1 N8 C12 167.2(5)
N4 Lu1 N8 C12 -163.2(6)
N2 Lu1 N8 C12 -27.6(5)
N1 Lu1 N8 C12 -36.2(6)
N7 Lu1 N8 C12 75.5(9)
Cl1 Lu1 N8 C12 -104.8(5)
O2 Lu1 N8 C24 -134.4(5)
O1 Lu1 N8 C24 161.6(5)
N3 Lu1 N8 C24 -77.0(5)
N4 Lu1 N8 C24 -47.3(5)
N2 Lu1 N8 C24 88.2(5)
N1 Lu1 N8 C24 79.6(5)
N7 Lu1 N8 C24 -168.6(6)
Cl1 Lu1 N8 C24 11.1(5)
O2 Lu1 N8 C36 -17.4(6)
O1 Lu1 N8 C36 -81.4(6)
N3 Lu1 N8 C36 40.1(7)
N4 Lu1 N8 C36 69.7(6)
N2 Lu1 N8 C36 -154.7(7)
N1 Lu1 N8 C36 -163.3(6)
N7 Lu1 N8 C36 -51.6(10)
Cl1 Lu1 N8 C36 128.1(6)
Lu1 O2 N6 C31 -101.1(8)
Lu1 O2 N6 C35 81.7(8)
C14 C13 N7 C25 163.7(8)
C14 C13 N7 C1 -79.3(10)
C14 C13 N7 Lu1 32.3(10)
C2 C1 N7 C13 179.4(8)
C2 C1 N7 C25 -61.9(9)
C2 C1 N7 Lu1 59.6(8)
O2 Lu1 N7 C13 45.0(6)
O1 Lu1 N7 C13 108.9(6)
N3 Lu1 N7 C13 -24.8(6)
N4 Lu1 N7 C13 -32.6(7)
N2 Lu1 N7 C13 169.8(6)
N1 Lu1 N7 C13 -160.5(7)
N8 Lu1 N7 C13 76.9(9)
Cl1 Lu1 N7 C13 -102.8(6)
O2 Lu1 N7 C25 -83.9(6)
O1 Lu1 N7 C25 -19.9(6)
N3 Lu1 N7 C25 -153.6(6)
N4 Lu1 N7 C25 -161.4(5)
N2 Lu1 N7 C25 41.0(6)
N1 Lu1 N7 C25 70.7(6)
N8 Lu1 N7 C25 -51.9(10)
Cl1 Lu1 N7 C25 128.4(6)
O2 Lu1 N7 C1 160.5(5)
O1 Lu1 N7 C1 -135.6(6)
N3 Lu1 N7 C1 90.7(5)
N4 Lu1 N7 C1 82.9(6)
N2 Lu1 N7 C1 -74.7(6)
N1 Lu1 N7 C1 -45.0(5)
N8 Lu1 N7 C1 -167.6(6)
Cl1 Lu1 N7 C1 12.7(5)
Lu1 O1 N5 C26 82.2(9)
Lu1 O1 N5 C30 -95.9(8)
O2 N6 C35 C34 168.4(8)
C31 N6 C35 C34 -8.9(13)
O2 N6 C35 C36 -17.1(11)
C31 N6 C35 C36 165.6(8)
C13 N7 C25 C26 -59.9(10)
C1 N7 C25 C26 -177.1(8)
Lu1 N7 C25 C26 70.7(8)
N6 C35 C36 N8 -55.7(11)
C34 C35 C36 N8 118.8(10)
C12 N8 C36 C35 -61.3(10)
C24 N8 C36 C35 -178.7(8)
Lu1 N8 C36 C35 66.5(9)
O1 N5 C26 C27 169.1(9)
C30 N5 C26 C27 -12.8(15)
O1 N5 C26 C25 -16.5(12)
C30 N5 C26 C25 161.5(8)
N7 C25 C26 C27 114.7(12)
N7 C25 C26 N5 -59.3(10)
N6 C35 C34 C33 0.3(15)
C36 C35 C34 C33 -173.9(10)
N5 C26 C27 C28 4.0(16)
C25 C26 C27 C28 -169.8(10)
O1 N5 C30 C29 -170.1(8)
C26 N5 C30 C29 11.9(14)
O1 N5 C30 C31 7.1(13)
C26 N5 C30 C31 -170.9(9)
N5 C30 C29 C28 -1.7(15)
C31 C30 C29 C28 -178.8(10)
O2 N6 C31 C32 -166.0(8)
C35 N6 C31 C32 11.2(12)
O2 N6 C31 C30 12.5(12)
C35 N6 C31 C30 -170.3(8)
C29 C30 C31 N6 -137.0(10)
N5 C30 C31 N6 45.9(12)
C29 C30 C31 C32 41.5(14)
N5 C30 C31 C32 -135.7(10)
N3 C14 C15 C16 -1.7(14)
C13 C14 C15 C16 174.9(9)
C18 C17 C16 C15 0.9(15)
C14 C15 C16 C17 1.6(14)
N6 C31 C32 C33 -5.1(14)
C30 C31 C32 C33 176.5(9)
C35 C34 C33 C32 6.0(16)
C31 C32 C33 C34 -3.6(16)
C30 C29 C28 C27 -7.1(18)
C26 C27 C28 C29 6.0(18)

loop_
_platon_squeeze_void_nr
_platon_squeeze_void_average_x
_platon_squeeze_void_average_y
_platon_squeeze_void_average_z
_platon_squeeze_void_volume
_platon_squeeze_void_count_electrons
_platon_squeeze_void_content
1 0.000 0.000 -0.009 1756 366 ' '
2 0.333 0.667 0.190 1752 366 ' '
3 0.667 0.333 0.856 1752 366 ' '
